data_1522241
loop_
_publ_author_name
'Wu, X.-J.'
'Adachi, S.'
'Tatsuki, T.'
'Tokiwa-Yamamoto, A.'
'Tanabe, K.'

_publ_section_title
;
 Study of structural variation caused by Ar annealing for (Hg0.7 Tl0.3)2
 Ba2 (Ca0.2 Y0.8) Cu2 Oy
;
_journal_name_full 'Physica C (Amsterdam)'
_journal_page_first 219
_journal_page_last 227
_journal_volume 314
_journal_year 1999
_chemical_formula_sum 'Ba2 Ca0.2 Cu2 Hg1.4 O8 Tl0.6 Y0.8'
_chemical_name_systematic '(Hg0.7 Tl0.3)2 Ba2 (Ca0.2 Y0.8) Cu2 O8'
_space_group_IT_number 139
_symmetry_space_group_name_Hall '-I 4 2'
_symmetry_space_group_name_H-M 'I 4/m m m'
_cell_angle_alpha 90
_cell_angle_beta 90
_cell_angle_gamma 90
_cell_formula_units_Z 2
_cell_length_a 3.86436
_cell_length_b 3.86436
_cell_length_c 28.9881
_cell_volume 432.887
_citation_journal_id_ASTM PHYCE6
_cod_data_source_file Wu_PHYCE6_1999_607.cif
_cod_data_source_block Ba2Ca0.2Cu2Hg1.4O8Tl0.6Y0.8
_cod_original_cell_volume 432.8874
_cod_database_code 1522241

loop_
_symmetry_equiv_pos_as_xyz
x,y,z
-y,x,z
-x,-y,z
y,-x,z
x,-y,-z
y,x,-z
-x,y,-z
-y,-x,-z
-x,-y,-z
y,-x,-z
x,y,-z
-y,x,-z
-x,y,z
-y,-x,z
x,-y,z
y,x,z
x+1/2,y+1/2,z+1/2
-y+1/2,x+1/2,z+1/2
-x+1/2,-y+1/2,z+1/2
y+1/2,-x+1/2,z+1/2
x+1/2,-y+1/2,-z+1/2
y+1/2,x+1/2,-z+1/2
-x+1/2,y+1/2,-z+1/2
-y+1/2,-x+1/2,-z+1/2
-x+1/2,-y+1/2,-z+1/2
y+1/2,-x+1/2,-z+1/2
x+1/2,y+1/2,-z+1/2
-y+1/2,x+1/2,-z+1/2
-x+1/2,y+1/2,z+1/2
-y+1/2,-x+1/2,z+1/2
x+1/2,-y+1/2,z+1/2
y+1/2,x+1/2,z+1/2

loop_
_atom_site_label
_atom_site_type_symbol
_atom_site_fract_x
_atom_site_fract_y
_atom_site_fract_z
_atom_site_occupancy
_atom_site_U_iso_or_equiv
Ba1 Ba+2 0.5 0.5 0.1262 1 0.0
O3 O-2 0.56 0.56 0.215 0.25 0.0
Cu1 Cu+2 0 0 0.0567 1 0.0
Y1 Y+3 0.5 0.5 0 0.8 0.0
Hg1 Hg+2 0 0 0.2127 0.7 0.0
Tl1 Tl+3 0 0 0.2127 0.3 0.0
O2 O-2 0 0 0.139 1 0.0
O1 O-2 0.5 0 0.047 1 0.0
Ca1 Ca+2 0.5 0.5 0 0.2 0.0
